data_2209808
loop_
_publ_author_name
'Su-Qin Chen'
'Jing Zhu'
'Xiang-Hong Huang'
'Qian-Feng Zhang'

_publ_section_title
;
 2,2,2-Trifluoro-<i>N</i>-(2-hydroxy-5-nitrophenyl)acetamide
;
_journal_coeditor_code CI2117
_journal_issue 8
_journal_name_full 'Acta Crystallographica Section E'
_journal_page_first o3589
_journal_page_last o3590
_journal_paper_doi 10.1107/S1600536806028819
_journal_volume 62
_journal_year 2006
_chemical_formula_iupac 'C8 H5 F3 N2 O4'
_chemical_formula_moiety 'C8 H5 F3 N2 O4'
_chemical_formula_sum 'C8 H5 F3 N2 O4'
_chemical_formula_weight 250.14
_chemical_name_systematic
;
2,2,2-Trifluoro-N-(2-hydroxy-5-nitrophenyl)acetamide
;
_space_group_IT_number 62
_symmetry_cell_setting orthorhombic
_symmetry_space_group_name_Hall '-P 2ac 2n'
_symmetry_space_group_name_H-M 'P n m a'
_atom_sites_solution_hydrogens geom
_atom_sites_solution_primary direct
_atom_sites_solution_secondary difmap
_audit_creation_method SHELXL-97
_cell_angle_alpha 90.00
_cell_angle_beta 90.00
_cell_angle_gamma 90.00
_cell_formula_units_Z 4
_cell_length_a 19.7661(7)
_cell_length_b 6.610(9)
_cell_length_c 7.4321(8)
_cell_measurement_reflns_used 1127
_cell_measurement_temperature 298(2)
_cell_measurement_theta_max 24.38
_cell_measurement_theta_min 2.94
_cell_volume 971.0(13)
_computing_cell_refinement 'SAINT (Bruker, 1998)'
_computing_data_collection 'SMART (Bruker, 1998)'
_computing_data_reduction SAINT
_computing_molecular_graphics 'SHELXTL (Bruker, 1998)'
_computing_publication_material SHELXL97
_computing_structure_refinement 'SHELXL97 (Sheldrick, 1997)'
_computing_structure_solution 'SHELXS97 (Sheldrick, 1997)'
_diffrn_ambient_temperature 298(2)
_diffrn_measured_fraction_theta_full 0.999
_diffrn_measured_fraction_theta_max 0.999
_diffrn_measurement_device_type 'Bruker APEX area-detector'
_diffrn_measurement_method '\f and \w'
_diffrn_radiation_monochromator graphite
_diffrn_radiation_source 'fine-focus sealed tube'
_diffrn_radiation_type MoK\a
_diffrn_radiation_wavelength 0.71073
_diffrn_reflns_av_R_equivalents 0.0257
_diffrn_reflns_av_sigmaI/netI 0.0229
_diffrn_reflns_limit_h_max 23
_diffrn_reflns_limit_h_min -23
_diffrn_reflns_limit_k_max 7
_diffrn_reflns_limit_k_min -5
_diffrn_reflns_limit_l_max 8
_diffrn_reflns_limit_l_min -8
_diffrn_reflns_number 4879
_diffrn_reflns_theta_full 25.25
_diffrn_reflns_theta_max 25.25
_diffrn_reflns_theta_min 2.06
_diffrn_standards_number 0
_exptl_absorpt_coefficient_mu 0.173
_exptl_absorpt_correction_T_max 0.9598
_exptl_absorpt_correction_T_min 0.9358
_exptl_absorpt_correction_type multi-scan
_exptl_absorpt_process_details '(SADABS; Sheldrick, 1996)'
_exptl_crystal_colour Colourless
_exptl_crystal_density_diffrn 1.711
_exptl_crystal_density_method 'not measured'
_exptl_crystal_description Block
_exptl_crystal_F_000 504
_exptl_crystal_size_max 0.39
_exptl_crystal_size_mid 0.27
_exptl_crystal_size_min 0.24
_refine_diff_density_max 0.471
_refine_diff_density_min -0.339
_refine_ls_extinction_method none
_refine_ls_goodness_of_fit_ref 1.078
_refine_ls_hydrogen_treatment constr
_refine_ls_matrix_type full
_refine_ls_number_parameters 100
_refine_ls_number_reflns 954
_refine_ls_number_restraints 0
_refine_ls_restrained_S_all 1.078
_refine_ls_R_factor_all 0.0772
_refine_ls_R_factor_gt 0.0691
_refine_ls_shift/su_max 0.001
_refine_ls_shift/su_mean 0.000
_refine_ls_structure_factor_coef Fsqd
_refine_ls_weighting_details 'calc w=1/[\s^2^(Fo^2^)+(0.0736P)^2^+1.1933P] where P=(Fo^2^+2Fc^2^)/3'
_refine_ls_weighting_scheme calc
_refine_ls_wR_factor_gt 0.1262
_refine_ls_wR_factor_ref 0.1422
_reflns_number_gt 848
_reflns_number_total 954
_reflns_threshold_expression I>2\s(I)
_cod_data_source_file ci2117.cif
_cod_data_source_block I
_cod_depositor_comments
;
The following automatic conversions were performed:
'_symmetry_cell_setting' value 'Orthorhombic' changed to 'orthorhombic'
according to '/home/saulius/struct/CIF-dictionaries/cif_core.dic'
dictionary named 'cif_core.dic' version 2.4.1 from 2010-06-29.

Automatic conversion script
Id: cif_fix_enum 1527 2010-12-29 10:47:43Z saulius 

The following automatic conversions were performed:

'_symmetry_cell_setting' value 'Orthorhombic' changed to
'orthorhombic' according to
/home/saulius/struct/CIF-dictionaries/cif_core.dic dictionary named
'cif_core.dic' version 2.4.1 from 2010-06-29.

Automatic conversion script
Id: cif_fix_values 1715 2011-07-08 13:25:40Z adriana 
;
_cod_database_code 2209808
_cod_database_fobs_code 2209808

loop_
_symmetry_equiv_pos_as_xyz
'x, y, z'
'-x+1/2, -y, z+1/2'
'x+1/2, -y+1/2, -z+1/2'
'-x, y+1/2, -z'
'-x, -y, -z'
'x-1/2, y, -z-1/2'
'-x-1/2, y-1/2, z-1/2'
'x, -y-1/2, z'

loop_
_atom_site_type_symbol
_atom_site_label
_atom_site_fract_x
_atom_site_fract_y
_atom_site_fract_z
_atom_site_U_iso_or_equiv
_atom_site_adp_type
_atom_site_calc_flag
_atom_site_refinement_flags
_atom_site_occupancy
F F1 0.25551(14) 0.5946(6) 1.2324(5) 0.1251(14) Uani d . 1
F F2 0.27736(18) 0.7500 0.9961(5) 0.129(2) Uani d S 1
O O1 0.13859(18) 0.7500 0.5761(4) 0.0723(13) Uani d S 1
H H1 0.1334 0.7500 0.4702 0.087 Uiso d SR 1
O O2 -0.1540(2) 0.7500 0.8891(7) 0.1003(18) Uani d S 1
O O3 -0.0942(2) 0.7500 1.1310(6) 0.0818(14) Uani d S 1
O O4 0.12420(19) 0.7500 1.2184(4) 0.0727(14) Uani d S 1
N N1 -0.0997(2) 0.7500 0.9669(8) 0.0628(13) Uani d S 1
N N2 0.14742(19) 0.7500 0.9215(5) 0.0468(11) Uani d S 1
H H2 0.1805 0.7500 0.8462 0.056 Uiso d SR 1
C C1 0.0818(2) 0.7500 0.8483(6) 0.0410(11) Uani d S 1
C C2 0.0785(3) 0.7500 0.6600(6) 0.0495(13) Uani d S 1
C C3 0.0162(3) 0.7500 0.5747(7) 0.0606(15) Uani d S 1
H H3 0.0140 0.7500 0.4497 0.073 Uiso calc SR 1
C C4 -0.0425(3) 0.7500 0.6745(8) 0.0611(15) Uani d S 1
H H4 -0.0844 0.7500 0.6179 0.073 Uiso calc SR 1
C C5 -0.0381(2) 0.7500 0.8589(7) 0.0479(12) Uani d S 1
C C6 0.0230(2) 0.7500 0.9473(6) 0.0427(11) Uani d S 1
H H6 0.0246 0.7500 1.0724 0.051 Uiso calc SR 1
C C7 0.1637(2) 0.7500 1.0940(6) 0.0458(12) Uani d S 1
C C8 0.2394(3) 0.7500 1.1350(6) 0.0536(14) Uani d S 1

loop_
_atom_site_aniso_label
_atom_site_aniso_U_11
_atom_site_aniso_U_22
_atom_site_aniso_U_33
_atom_site_aniso_U_12
_atom_site_aniso_U_13
_atom_site_aniso_U_23
F1 0.0754(18) 0.133(3) 0.167(3) -0.0004(18) -0.0430(19) 0.068(3)
F2 0.049(2) 0.275(7) 0.064(2) 0.000 0.0005(18) 0.000
O1 0.057(2) 0.135(4) 0.0249(17) 0.000 0.0020(15) 0.000
O2 0.041(2) 0.152(5) 0.108(4) 0.000 -0.004(2) 0.000
O3 0.065(3) 0.106(4) 0.074(3) 0.000 0.025(2) 0.000
O4 0.054(2) 0.138(4) 0.0252(17) 0.000 0.0024(16) 0.000
N1 0.045(3) 0.059(3) 0.084(4) 0.000 0.010(3) 0.000
N2 0.040(2) 0.075(3) 0.0248(18) 0.000 0.0035(15) 0.000
C1 0.043(2) 0.051(3) 0.029(2) 0.000 -0.0012(18) 0.000
C2 0.055(3) 0.063(3) 0.030(2) 0.000 -0.002(2) 0.000
C3 0.063(3) 0.083(4) 0.036(3) 0.000 -0.011(2) 0.000
C4 0.051(3) 0.069(4) 0.064(3) 0.000 -0.018(3) 0.000
C5 0.045(3) 0.047(3) 0.052(3) 0.000 0.000(2) 0.000
C6 0.050(3) 0.045(3) 0.032(2) 0.000 -0.0002(19) 0.000
C7 0.052(3) 0.059(3) 0.026(2) 0.000 0.002(2) 0.000
C8 0.053(3) 0.075(4) 0.033(2) 0.000 -0.005(2) 0.000

loop_
_atom_type_symbol
_atom_type_description
_atom_type_scat_dispersion_real
_atom_type_scat_dispersion_imag
_atom_type_scat_source
C C 0.0033 0.0016 'International Tables Vol C Tables 4.2.6.8 and 6.1.1.4'
H H 0.0000 0.0000 'International Tables Vol C Tables 4.2.6.8 and 6.1.1.4'
F F 0.0171 0.0103 'International Tables Vol C Tables 4.2.6.8 and 6.1.1.4'
N N 0.0061 0.0033 'International Tables Vol C Tables 4.2.6.8 and 6.1.1.4'
O O 0.0106 0.0060 'International Tables Vol C Tables 4.2.6.8 and 6.1.1.4'

loop_
_geom_angle_atom_site_label_1
_geom_angle_atom_site_label_2
_geom_angle_atom_site_label_3
_geom_angle_site_symmetry_1
_geom_angle_site_symmetry_3
_geom_angle
C2 O1 H1 . . 110.3
O2 N1 O3 . . 123.4(5)
O2 N1 C5 . . 118.3(5)
O3 N1 C5 . . 118.3(5)
C7 N2 C1 . . 126.9(4)
C7 N2 H2 . . 116.5
C1 N2 H2 . . 116.6
C6 C1 C2 . . 119.6(4)
C6 C1 N2 . . 124.9(4)
C2 C1 N2 . . 115.5(4)
O1 C2 C3 . . 125.1(4)
O1 C2 C1 . . 115.0(4)
C3 C2 C1 . . 119.9(5)
C4 C3 C2 . . 120.2(5)
C4 C3 H3 . . 119.9
C2 C3 H3 . . 119.9
C5 C4 C3 . . 119.0(5)
C5 C4 H4 . . 120.5
C3 C4 H4 . . 120.5
C4 C5 C6 . . 122.2(5)
C4 C5 N1 . . 119.8(5)
C6 C5 N1 . . 118.1(4)
C5 C6 C1 . . 119.1(4)
C5 C6 H6 . . 120.4
C1 C6 H6 . . 120.4
O4 C7 N2 . . 125.7(5)
O4 C7 C8 . . 118.7(4)
N2 C7 C8 . . 115.6(4)
F2 C8 F1 . 8_575 107.9(3)
F2 C8 F1 . . 107.9(3)
F1 C8 F1 8_575 . 104.9(5)
F2 C8 C7 . . 114.5(4)
F1 C8 C7 8_575 . 110.6(3)
F1 C8 C7 . . 110.6(3)

loop_
_geom_bond_atom_site_label_1
_geom_bond_atom_site_label_2
_geom_bond_site_symmetry_2
_geom_bond_distance
F1 C8 . 1.296(4)
F2 C8 . 1.276(6)
O1 C2 . 1.341(6)
O1 H1 . 0.79
O2 N1 . 1.220(6)
O3 N1 . 1.224(6)
O4 C7 . 1.210(5)
N1 C5 . 1.459(7)
N2 C7 . 1.322(6)
N2 C1 . 1.406(6)
N2 H2 . 0.86
C1 C6 . 1.376(6)
C1 C2 . 1.401(6)
C2 C3 . 1.385(7)
C3 C4 . 1.377(8)
C3 H3 . 0.93
C4 C5 . 1.373(7)
C4 H4 . 0.93
C5 C6 . 1.375(7)
C6 H6 . 0.93
C7 C8 . 1.527(7)
C8 F1 8_575 1.296(4)

loop_
_geom_hbond_atom_site_label_D
_geom_hbond_atom_site_label_H
_geom_hbond_atom_site_label_A
_geom_hbond_site_symmetry_A
_geom_hbond_distance_DH
_geom_hbond_distance_HA
_geom_hbond_distance_DA
_geom_hbond_angle_DHA
O1 H1 O4 1_554 0.79 1.88 2.673(4) 178
N2 H2 F2 . 0.86 2.22 2.628(6) 109
N2 H2 O1 . 0.86 2.17 2.573(6) 108
C6 H6 O4 . 0.93 2.25 2.839(7) 121

loop_
_geom_torsion_atom_site_label_1
_geom_torsion_atom_site_label_2
_geom_torsion_atom_site_label_3
_geom_torsion_atom_site_label_4
_geom_torsion_site_symmetry_4
_geom_torsion
O4 C7 C8 F1 8_575 -57.9(3)
N2 C7 C8 F1 8_575 122.1(3)
O4 C7 C8 F1 . 57.9(3)
N2 C7 C8 F1 . -122.1(3)
